data_4116765
loop_
_publ_author_name
'Jadwiga Frelek'
'Wojciech J. Szczepek'
'Hans Peter Weiss'
'Guido J. Reiss'
'Walter Frank'
'Joachim Brechtel'
'Bernd Schultheis'
'Hans-Georg Kuball'

_publ_section_title
;
 Chiroptical Properties of the Cisoid Enone Chromophore
;
_journal_name_full 'Journal of the American Chemical Society'
_journal_page_first 7010
_journal_page_last 7019
_journal_paper_doi 10.1021/ja973076c
_journal_volume 120
_journal_year 1998
_chemical_formula_sum 'C32 H52 O'
_chemical_formula_weight 452.74
_chemical_name_systematic
; 
3-Methyl-3\b,5\a-3,3',4',5'-tetrahydrobenzo[2,3]cholest-2-en-1-one 
;
_space_group_IT_number 18
_symmetry_cell_setting orthorhombic
_symmetry_space_group_name_Hall 'P 2 2ab'
_symmetry_space_group_name_H-M 'P 21 21 2'
_atom_sites_solution_hydrogens geom
_atom_sites_solution_primary direct
_atom_sites_solution_secondary difmap
_audit_creation_method SHELXL
_cell_angle_alpha 90.00
_cell_angle_beta 90.00
_cell_angle_gamma 90.00
_cell_formula_units_Z 4
_cell_length_a 20.503(4)
_cell_length_b 21.729(4)
_cell_length_c 6.3890(10)
_cell_measurement_reflns_used 25
_cell_measurement_temperature 293(2)
_cell_measurement_theta_max 20.0
_cell_measurement_theta_min 14.0
_cell_volume 2846.4(9)
_computing_cell_refinement 'Enraf-Nonius, CAD4-Software, 1989'
_computing_data_collection 'Enraf-Nonius, CAD4-Software, 1989'
_computing_data_reduction 'XCAD4 (Harms,K. University Marburg,1993)'
_computing_molecular_graphics 'SHELXTL-plus (Sheldrick, 1991)'
_computing_publication_material 'SHELXL-93 (Sheldrick, 1993)'
_computing_structure_refinement 'SHELXL-93 (Sheldrick, 1993)'
_computing_structure_solution 'SHELXS-86 (Sheldrick, 1990)'
_diffrn_ambient_temperature 293(2)
_diffrn_measurement_device 'Enraf-Nonius CAD4 diffractometer'
_diffrn_measurement_method \w/2\Q-scan
_diffrn_radiation_monochromator graphite
_diffrn_radiation_source 'fine-focus sealed tube'
_diffrn_radiation_type CuK\a
_diffrn_radiation_wavelength 1.54184
_diffrn_reflns_av_R_equivalents 0.0577
_diffrn_reflns_av_sigmaI/netI 0.0987
_diffrn_reflns_limit_h_max 24
_diffrn_reflns_limit_h_min -24
_diffrn_reflns_limit_k_max 5
_diffrn_reflns_limit_k_min -25
_diffrn_reflns_limit_l_max 1
_diffrn_reflns_limit_l_min -6
_diffrn_reflns_number 6786
_diffrn_reflns_theta_max 65.03
_diffrn_reflns_theta_min 4.07
_diffrn_standards_decay_% none
_diffrn_standards_interval_time 3600
_diffrn_standards_number 3
_exptl_absorpt_coefficient_mu 0.452
_exptl_absorpt_correction_type none
_exptl_crystal_colour colourless
_exptl_crystal_density_diffrn 1.056
_exptl_crystal_description isometric
_exptl_crystal_F_000 1008
_refine_diff_density_max 0.158
_refine_diff_density_min -0.138
_refine_diff_density_rms 0.034
_refine_ls_abs_structure_details 'Flack H D (1983), Acta Cryst. A39, 876-881'
_refine_ls_abs_structure_Flack 0.17(48)
_refine_ls_extinction_coef 0.0301(5)
_refine_ls_extinction_expression Fc^*^=kFc[1+0.001xFc^2^\l^3^/sin(2\q)]^-1/4^
_refine_ls_extinction_method SHELXL
_refine_ls_goodness_of_fit_all 1.334
_refine_ls_goodness_of_fit_obs 1.626
_refine_ls_hydrogen_treatment mixed
_refine_ls_matrix_type full
_refine_ls_number_parameters 380
_refine_ls_number_reflns 4719
_refine_ls_number_restraints 1
_refine_ls_restrained_S_all 1.334
_refine_ls_restrained_S_obs 1.625
_refine_ls_R_factor_all 0.1024
_refine_ls_R_factor_obs 0.0630
_refine_ls_shift/esd_max 0.382
_refine_ls_shift/esd_mean 0.040
_refine_ls_structure_factor_coef Fsqd
_refine_ls_weighting_details 'w=1/[\s^2^(Fo^2^)+(0.0000P)^2^+0.0000P] where P=(Fo^2^+2Fc^2^)/3'
_refine_ls_weighting_scheme calc
_refine_ls_wR_factor_all 0.0877
_refine_ls_wR_factor_obs 0.0820
_reflns_number_observed 2934
_reflns_number_total 4719
_reflns_observed_criterion >2sigma(I)
_cod_data_source_file ja973076c_2.cif
_cod_data_source_block hp13
_cod_depositor_comments
;
The following automatic conversions were performed:

'_refine_ls_weighting_scheme' value 'calc
w=1/[\s^2^(Fo^2^)+(0.0000P)^2^+0.0000P] where P=(Fo^2^+2Fc^2^)/3' was
changed to 'calc'. New tag '_refine_ls_weighting_details' was
created. The value of the new tag was set to
'w=1/[\s^2^(Fo^2^)+(0.0000P)^2^+0.0000P] where P=(Fo^2^+2Fc^2^)/3'.

Automatic conversion script
Id: cif_fix_values 3143 2015-03-26 13:38:13Z robertas 
;
_cod_database_code 4116765

loop_
_symmetry_equiv_pos_as_xyz
'x, y, z'
'-x, -y, z'
'-x+1/2, y+1/2, -z'
'x+1/2, -y+1/2, -z'

loop_
_atom_site_aniso_label
_atom_site_aniso_U_11
_atom_site_aniso_U_22
_atom_site_aniso_U_33
_atom_site_aniso_U_23
_atom_site_aniso_U_13
_atom_site_aniso_U_12
O1 0.0656(14) 0.088(2) 0.068(2) -0.036(2) -0.0127(13) 0.0176(14)
C1 0.039(2) 0.058(2) 0.050(2) -0.010(2) 0.004(2) -0.007(2)
C2 0.043(2) 0.045(2) 0.047(2) -0.007(2) 0.002(2) 0.004(2)
C3 0.045(2) 0.058(2) 0.044(2) 0.006(2) -0.002(2) -0.006(2)
C4 0.053(2) 0.052(2) 0.056(2) -0.001(2) -0.006(2) -0.008(2)
C5 0.052(2) 0.048(2) 0.040(2) -0.002(2) -0.006(2) 0.002(2)
C6 0.061(2) 0.046(2) 0.052(2) -0.004(2) -0.007(2) 0.002(2)
C7 0.060(2) 0.047(2) 0.056(2) -0.013(2) -0.003(2) 0.011(2)
C8 0.049(2) 0.048(2) 0.035(2) 0.000(2) -0.001(2) 0.011(2)
C9 0.045(2) 0.046(2) 0.035(2) -0.001(2) -0.0016(15) 0.002(2)
C10 0.047(2) 0.045(2) 0.036(2) 0.001(2) 0.000(2) 0.003(2)
C11 0.041(2) 0.060(2) 0.048(2) -0.013(2) 0.000(2) 0.005(2)
C12 0.048(2) 0.056(2) 0.047(2) -0.008(2) -0.001(2) 0.004(2)
C13 0.042(2) 0.053(2) 0.044(2) 0.002(2) -0.001(2) 0.006(2)
C14 0.052(2) 0.053(2) 0.035(2) 0.001(2) -0.003(2) 0.011(2)
C15 0.064(2) 0.055(2) 0.057(2) -0.003(2) 0.003(2) 0.013(2)
C16 0.052(2) 0.073(2) 0.060(2) 0.001(2) 0.005(2) 0.020(2)
C17 0.043(2) 0.058(2) 0.061(2) 0.010(2) 0.007(2) 0.005(2)
C18 0.055(2) 0.083(3) 0.047(2) 0.003(2) 0.008(2) -0.006(2)
C19 0.070(2) 0.077(3) 0.045(2) 0.006(2) -0.001(2) 0.006(2)
C20 0.052(2) 0.074(3) 0.073(3) 0.004(2) 0.003(2) -0.002(2)
C21 0.071(2) 0.096(3) 0.106(3) -0.035(3) -0.001(3) -0.001(2)
C22 0.048(2) 0.089(3) 0.100(3) -0.001(3) 0.009(2) -0.003(2)
C23 0.050(2) 0.084(3) 0.106(3) 0.013(3) 0.008(2) -0.001(2)
C24 0.059(2) 0.089(3) 0.138(4) -0.015(3) 0.024(3) -0.006(2)
C25 0.053(2) 0.102(3) 0.158(5) 0.006(3) 0.016(3) -0.007(2)
C26 0.074(3) 0.231(7) 0.275(8) 0.114(7) -0.013(4) 0.005(4)
C27 0.094(3) 0.171(5) 0.164(5) -0.017(4) 0.033(4) -0.023(3)
C1' 0.058(2) 0.043(2) 0.068(3) -0.005(2) -0.001(2) 0.009(2)
C2' 0.100(3) 0.053(2) 0.070(3) 0.006(2) 0.007(3) 0.013(2)
C3' 0.090(3) 0.078(3) 0.068(3) 0.000(2) -0.015(2) 0.016(3)
C4' 0.079(3) 0.067(3) 0.057(3) -0.004(2) -0.020(2) -0.004(2)
C28 0.052(2) 0.089(3) 0.082(3) -0.002(3) 0.009(2) -0.007(2)

loop_
_atom_site_label
_atom_site_type_symbol
_atom_site_fract_x
_atom_site_fract_y
_atom_site_fract_z
_atom_site_U_iso_or_equiv
_atom_site_thermal_displace_type
_atom_site_occupancy
_atom_site_calc_flag
_atom_site_refinement_flags
O1 O 0.95274(10) 0.43567(11) 0.0887(4) 0.0741(7) Uani 1 d .
C1 C 0.94516(14) 0.40361(14) -0.0663(5) 0.0491(9) Uani 1 d .
C2 C 0.89844(13) 0.42249(13) -0.2376(5) 0.0449(8) Uani 1 d .
C3 C 0.84883(13) 0.37484(15) -0.3006(5) 0.0493(8) Uani 1 d .
C4 C 0.87906(13) 0.30921(13) -0.2956(5) 0.0537(9) Uani 1 d G
H41 H 0.86414(13) 0.28780(13) -0.1713(5) 0.070 Uiso 1 calc R
H42 H 0.86430(13) 0.28624(13) -0.4168(5) 0.070 Uiso 1 calc R
C5 C 0.95388(13) 0.31170(14) -0.2952(5) 0.0467(8) Uani 1 d G
H5 H 0.96612(13) 0.33896(14) -0.4109(5) 0.056 Uiso 1 calc R
C6 C 0.98585(13) 0.25042(13) -0.3408(5) 0.0530(9) Uani 1 d G
H61 H 0.96775(13) 0.23304(13) -0.4680(5) 0.069 Uiso 1 calc R
H62 H 0.97739(13) 0.22202(13) -0.2269(5) 0.069 Uiso 1 calc R
C7 C 1.05983(13) 0.25957(14) -0.3664(5) 0.0542(9) Uani 1 d G
H71 H 1.08053(13) 0.21961(14) -0.3794(5) 0.070 Uiso 1 calc R
H72 H 1.06797(13) 0.28214(14) -0.4948(5) 0.070 Uiso 1 calc R
C8 C 1.09071(13) 0.29414(13) -0.1844(4) 0.0438(8) Uani 1 d G
H8 H 1.08968(13) 0.26732(13) -0.0611(4) 0.053 Uiso 1 calc R
C9 C 1.05500(13) 0.35398(13) -0.1299(4) 0.0422(8) Uani 1 d G
H9 H 1.05845(13) 0.38033(13) -0.2539(4) 0.051 Uiso 1 calc R
C10 C 0.98002(13) 0.34229(13) -0.0954(5) 0.0427(8) Uani 1 d .
C11 C 1.08962(13) 0.38807(14) 0.0456(5) 0.0501(9) Uani 1 d G
H111 H 1.08706(13) 0.36368(14) 0.1725(5) 0.065 Uiso 1 calc R
H112 H 1.06722(13) 0.42666(14) 0.0713(5) 0.065 Uiso 1 calc R
C12 C 1.16174(13) 0.40153(14) -0.0031(5) 0.0506(9) Uani 1 d G
H121 H 1.16437(13) 0.43015(14) -0.1193(5) 0.066 Uiso 1 calc R
H122 H 1.18189(13) 0.42080(14) 0.1176(5) 0.066 Uiso 1 calc R
C13 C 1.19923(14) 0.34267(14) -0.0586(5) 0.0464(9) Uani 1 d .
C14 C 1.16225(13) 0.30938(14) -0.2331(4) 0.0468(8) Uani 1 d G
H14 H 1.16095(13) 0.33835(14) -0.3505(4) 0.056 Uiso 1 calc R
C15 C 1.20785(13) 0.25848(14) -0.3007(5) 0.0585(10) Uani 1 d G
H151 H 1.19871(13) 0.24551(14) -0.4430(5) 0.076 Uiso 1 calc R
H152 H 1.20455(13) 0.22320(14) -0.2083(5) 0.076 Uiso 1 calc R
C16 C 1.27561(13) 0.28888(15) -0.2846(5) 0.0615(10) Uani 1 d G
H161 H 1.29365(13) 0.29544(15) -0.4232(5) 0.080 Uiso 1 calc R
H162 H 1.30517(13) 0.26267(15) -0.2066(5) 0.080 Uiso 1 calc R
C17 C 1.26659(13) 0.35181(15) -0.1696(5) 0.0538(9) Uani 1 d G
H17 H 1.25970(13) 0.38279(15) -0.2789(5) 0.065 Uiso 1 calc R
C18 C 0.96917(14) 0.3035(2) 0.1044(5) 0.0620(10) Uani 1 d G
H181 H 0.99063(14) 0.2644(2) 0.0894(5) 0.093 Uiso 1 calc R
H182 H 0.92330(14) 0.2970(2) 0.1249(5) 0.093 Uiso 1 calc R
H183 H 0.98686(14) 0.3248(2) 0.2230(5) 0.093 Uiso 1 calc R
C19 C 1.2074(2) 0.3030(2) 0.1373(5) 0.0638(10) Uani 1 d G
H191 H 1.2308(2) 0.2662(2) 0.1021(5) 0.096 Uiso 1 calc R
H192 H 1.1652(2) 0.2923(2) 0.1915(5) 0.096 Uiso 1 calc R
H193 H 1.2313(2) 0.3256(2) 0.2412(5) 0.096 Uiso 1 calc R
C20 C 1.32772(14) 0.3720(2) -0.0471(6) 0.0664(10) Uani 1 d G
H20 H 1.33975(14) 0.3386(2) 0.0482(6) 0.080 Uiso 1 calc R
C21 C 1.3169(2) 0.4298(2) 0.0833(6) 0.0910(13) Uani 1 d G
H211 H 1.2813(2) 0.4233(2) 0.1781(6) 0.136 Uiso 1 calc R
H212 H 1.3069(2) 0.4637(2) -0.0076(6) 0.136 Uiso 1 calc R
H213 H 1.3557(2) 0.4389(2) 0.1614(6) 0.136 Uiso 1 calc R
C22 C 1.38357(14) 0.3810(2) -0.2019(6) 0.0788(12) Uani 1 d G
H221 H 1.38617(14) 0.3444(2) -0.2884(6) 0.102 Uiso 1 calc R
H222 H 1.37215(14) 0.4150(2) -0.2932(6) 0.102 Uiso 1 calc R
C23 C 1.45089(15) 0.3934(2) -0.1147(6) 0.0799(12) Uani 1 d G
H231 H 1.44958(15) 0.4310(2) -0.0327(6) 0.104 Uiso 1 calc R
H232 H 1.46289(15) 0.3600(2) -0.0216(6) 0.104 Uiso 1 calc R
C24 C 1.5018(2) 0.3997(2) -0.2789(7) 0.0952(14) Uani 1 d G
H241 H 1.4862(2) 0.4292(2) -0.3816(7) 0.124 Uiso 1 calc R
H242 H 1.5059(2) 0.3604(2) -0.3494(7) 0.124 Uiso 1 calc R
C25 C 1.5689(2) 0.4196(2) -0.2103(9) 0.104(2) Uani 1 d G
H25 H 1.5636(2) 0.4595(2) -0.1412(9) 0.125 Uiso 1 calc R
C26 C 1.5981(2) 0.3783(3) -0.0554(10) 0.194(3) Uani 1 d G
H261 H 1.6408(2) 0.3931(3) -0.0187(10) 0.290 Uiso 1 calc R
H262 H 1.6016(2) 0.3377(3) -0.1133(10) 0.290 Uiso 1 calc R
H263 H 1.5712(2) 0.3771(3) 0.0674(10) 0.290 Uiso 1 calc R
C27 C 1.6143(2) 0.4301(2) -0.3954(8) 0.143(2) Uani 1 d G
H271 H 1.5937(2) 0.4571(2) -0.4943(8) 0.215 Uiso 1 calc R
H272 H 1.6238(2) 0.3915(2) -0.4615(8) 0.215 Uiso 1 calc R
H273 H 1.6542(2) 0.4485(2) -0.3471(8) 0.215 Uiso 1 calc R
C1' C 0.9064(2) 0.47628(14) -0.3276(6) 0.0562(9) Uani 1 d D
H1' H 0.9418(11) 0.5063(12) -0.2981(45) 0.067 Uiso 1 d D
C2' C 0.8682(2) 0.4971(2) -0.5134(6) 0.0740(11) Uani 1 d G
H2'1 H 0.8962(2) 0.4967(2) -0.6358(6) 0.096 Uiso 1 calc R
H2'2 H 0.8539(2) 0.5392(2) -0.4911(6) 0.096 Uiso 1 calc R
C3' C 0.8099(2) 0.4575(2) -0.5538(6) 0.0788(12) Uani 1 d G
H3'1 H 0.7945(2) 0.4643(2) -0.6955(6) 0.102 Uiso 1 calc R
H3'2 H 0.7751(2) 0.4688(2) -0.4583(6) 0.102 Uiso 1 calc R
C4' C 0.8263(2) 0.3898(2) -0.5251(5) 0.0679(11) Uani 1 d G
H4'1 H 0.8606(2) 0.3786(2) -0.6225(5) 0.088 Uiso 1 calc R
H4'2 H 0.7882(2) 0.3653(2) -0.5580(5) 0.088 Uiso 1 calc R
C28 C 0.79023(15) 0.3774(2) -0.1472(5) 0.0745(11) Uani 1 d G
H281 H 0.75846(15) 0.3472(2) -0.1869(5) 0.112 Uiso 1 calc R
H282 H 0.77082(15) 0.4176(2) -0.1521(5) 0.112 Uiso 1 calc R
H283 H 0.80515(15) 0.3692(2) -0.0076(5) 0.112 Uiso 1 calc R

loop_
_atom_type_symbol
_atom_type_description
_atom_type_scat_dispersion_real
_atom_type_scat_dispersion_imag
_atom_type_scat_source
C C 0.0181 0.0091 'International Tables Vol C Tables 4.2.6.8 and 6.1.1.4'
H H 0.0000 0.0000 'International Tables Vol C Tables 4.2.6.8 and 6.1.1.4'
O O 0.0492 0.0322 'International Tables Vol C Tables 4.2.6.8 and 6.1.1.4'

loop_
_geom_angle_atom_site_label_1
_geom_angle_atom_site_label_2
_geom_angle_atom_site_label_3
_geom_angle
O1 C1 C2 120.9(3)
O1 C1 C10 122.6(3)
C2 C1 C10 116.5(3)
C1' C2 C3 125.4(3)
C1' C2 C1 118.7(3)
C3 C2 C1 115.8(3)
C2 C3 C4' 107.8(3)
C2 C3 C28 109.2(3)
C4' C3 C28 110.4(3)
C2 C3 C4 110.8(2)
C4' C3 C4 109.4(3)
C28 C3 C4 109.2(3)
C5 C4 C3 111.5(2)
C5 C4 H41 109.3(2)
C3 C4 H41 109.3(2)
C5 C4 H42 109.3(2)
C3 C4 H42 109.3(2)
H41 C4 H42 108.0
C6 C5 C4 113.7(2)
C6 C5 C10 112.9(2)
C4 C5 C10 111.4(2)
C6 C5 H5 106.0(2)
C4 C5 H5 106.0(2)
C10 C5 H5 106.02(15)
C5 C6 C7 109.5(2)
C5 C6 H61 109.8(2)
C7 C6 H61 109.8(2)
C5 C6 H62 109.8(2)
C7 C6 H62 109.8(2)
H61 C6 H62 108.2
C8 C7 C6 113.1(2)
C8 C7 H71 108.95(15)
C6 C7 H71 109.0(2)
C8 C7 H72 109.0(2)
C6 C7 H72 109.0(2)
H71 C7 H72 107.8
C7 C8 C9 113.2(2)
C7 C8 C14 110.4(2)
C9 C8 C14 108.6(2)
C7 C8 H8 108.2(2)
C9 C8 H8 108.16(15)
C14 C8 H8 108.16(15)
C11 C9 C8 111.0(2)
C11 C9 C10 115.6(2)
C8 C9 C10 111.2(2)
C11 C9 H9 106.13(15)
C8 C9 H9 106.14(15)
C10 C9 H9 106.13(15)
C1 C10 C5 108.4(2)
C1 C10 C18 108.0(3)
C5 C10 C18 113.6(2)
C1 C10 C9 109.5(2)
C5 C10 C9 107.1(2)
C18 C10 C9 110.1(2)
C9 C11 C12 113.1(2)
C9 C11 H111 108.97(15)
C12 C11 H111 109.0(2)
C9 C11 H112 108.96(15)
C12 C11 H112 109.0(2)
H111 C11 H112 107.8
C13 C12 C11 111.7(2)
C13 C12 H121 109.3(2)
C11 C12 H121 109.3(2)
C13 C12 H122 109.3(2)
C11 C12 H122 109.3(2)
H121 C12 H122 107.9
C12 C13 C14 108.3(2)
C12 C13 C19 109.6(3)
C14 C13 C19 112.6(2)
C12 C13 C17 116.2(2)
C14 C13 C17 99.6(2)
C19 C13 C17 110.2(2)
C15 C14 C13 104.3(2)
C15 C14 C8 119.4(3)
C13 C14 C8 115.3(2)
C15 C14 H14 105.5(2)
C13 C14 H14 105.5(2)
C8 C14 H14 105.54(15)
C14 C15 C16 103.0(2)
C14 C15 H151 111.2(2)
C16 C15 H151 111.2(2)
C14 C15 H152 111.2(2)
C16 C15 H152 111.2(2)
H151 C15 H152 109.1
C15 C16 C17 107.4(2)
C15 C16 H161 110.2(2)
C17 C16 H161 110.2(2)
C15 C16 H162 110.2(2)
C17 C16 H162 110.2(2)
H161 C16 H162 108.5
C20 C17 C16 113.1(2)
C20 C17 C13 121.6(3)
C16 C17 C13 101.9(2)
C20 C17 H17 106.4(2)
C16 C17 H17 106.4(2)
C13 C17 H17 106.4(2)
C10 C18 H181 109.5(2)
C10 C18 H182 109.5(2)
H181 C18 H182 109.5
C10 C18 H183 109.5(2)
H181 C18 H183 109.5
H182 C18 H183 109.5
C13 C19 H191 109.5(2)
C13 C19 H192 109.5(2)
H191 C19 H192 109.5
C13 C19 H193 109.5(2)
H191 C19 H193 109.5
H192 C19 H193 109.5
C22 C20 C21 111.0(3)
C22 C20 C17 108.5(3)
C21 C20 C17 113.2(3)
C22 C20 H20 108.0(2)
C21 C20 H20 108.0(2)
C17 C20 H20 108.0(2)
C20 C21 H211 109.5(2)
C20 C21 H212 109.5(2)
H211 C21 H212 109.5
C20 C21 H213 109.5(2)
H211 C21 H213 109.5
H212 C21 H213 109.5
C23 C22 C20 118.0(3)
C23 C22 H221 107.8(2)
C20 C22 H221 107.8(2)
C23 C22 H222 107.8(2)
C20 C22 H222 107.8(2)
H221 C22 H222 107.1
C24 C23 C22 113.4(3)
C24 C23 H231 108.9(2)
C22 C23 H231 108.9(2)
C24 C23 H232 108.9(2)
C22 C23 H232 108.9(2)
H231 C23 H232 107.7
C23 C24 C25 117.5(4)
C23 C24 H241 107.9(2)
C25 C24 H241 107.9(3)
C23 C24 H242 108.0(2)
C25 C24 H242 107.9(2)
H241 C24 H242 107.2
C26 C25 C24 113.3(4)
C26 C25 C27 111.5(3)
C24 C25 C27 112.1(4)
C26 C25 H25 106.4(3)
C24 C25 H25 106.5(2)
C27 C25 H25 106.5(3)
C25 C26 H261 109.5(2)
C25 C26 H262 109.3(3)
H261 C26 H262 109.5
C25 C26 H263 109.5(3)
H261 C26 H263 109.5
H262 C26 H263 109.5
C25 C27 H271 109.5(2)
C25 C27 H272 109.4(3)
H271 C27 H272 109.5
C25 C27 H273 109.5(2)
H271 C27 H273 109.5
H272 C27 H273 109.5
C2 C1' C2' 123.6(3)
C2 C1' H1' 126.3(17)
C2' C1' H1' 109.6(17)
C1' C2' C3' 112.4(3)
C1' C2' H2'1 109.1(2)
C3' C2' H2'1 109.1(2)
C1' C2' H2'2 109.1(2)
C3' C2' H2'2 109.1(2)
H2'1 C2' H2'2 107.8
C2' C3' C4' 111.1(3)
C2' C3' H3'1 109.4(2)
C4' C3' H3'1 109.4(2)
C2' C3' H3'2 109.4(2)
C4' C3' H3'2 109.4(2)
H3'1 C3' H3'2 108.0
C3' C4' C3 112.5(3)
C3' C4' H4'1 109.1(2)
C3 C4' H4'1 109.1(2)
C3' C4' H4'2 109.1(2)
C3 C4' H4'2 109.1(2)
H4'1 C4' H4'2 107.8
C3 C28 H281 109.5(2)
C3 C28 H282 109.5(2)
H281 C28 H282 109.5
C3 C28 H283 109.5(2)
H281 C28 H283 109.5
H282 C28 H283 109.5

loop_
_geom_bond_atom_site_label_1
_geom_bond_atom_site_label_2
_geom_bond_distance
O1 C1 1.220(3)
C1 C2 1.511(4)
C1 C10 1.523(4)
C2 C1' 1.313(4)
C2 C3 1.506(4)
C3 C4' 1.541(4)
C3 C28 1.552(4)
C3 C4 1.555(4)
C4 C5 1.535(3)
C4 H41 0.97
C4 H42 0.97
C5 C6 1.512(4)
C5 C10 1.536(4)
C5 H5 0.98
C6 C7 1.539(4)
C6 H61 0.97
C6 H62 0.97
C7 C8 1.523(4)
C7 H71 0.97
C7 H72 0.97
C8 C9 1.532(3)
C8 C14 1.536(3)
C8 H8 0.98
C9 C11 1.520(3)
C9 C10 1.574(3)
C9 H9 0.98
C10 C18 1.546(4)
C11 C12 1.539(3)
C11 H111 0.97
C11 H112 0.97
C12 C13 1.534(4)
C12 H121 0.97
C12 H122 0.97
C13 C14 1.530(4)
C13 C19 1.528(4)
C13 C17 1.565(4)
C14 C15 1.511(3)
C14 H14 0.98
C15 C16 1.542(4)
C15 H151 0.97
C15 H152 0.97
C16 C17 1.563(4)
C16 H161 0.97
C16 H162 0.97
C17 C20 1.542(4)
C17 H17 0.98
C18 H181 0.96
C18 H182 0.96
C18 H183 0.96
C19 H191 0.96
C19 H192 0.96
C19 H193 0.96
C20 C22 1.526(4)
C20 C21 1.523(4)
C20 H20 0.98
C21 H211 0.96
C21 H212 0.96
C21 H213 0.96
C22 C23 1.513(4)
C22 H221 0.97
C22 H222 0.97
C23 C24 1.486(4)
C23 H231 0.97
C23 H232 0.97
C24 C25 1.508(5)
C24 H241 0.97
C24 H242 0.97
C25 C26 1.463(6)
C25 C27 1.523(5)
C25 H25 0.98
C26 H261 0.96
C26 H262 0.96
C26 H263 0.96
C27 H271 0.96
C27 H272 0.96
C27 H273 0.96
C1' C2' 1.493(4)
C1' H1' 0.99(2)
C2' C3' 1.496(4)
C2' H2'1 0.97
C2' H2'2 0.97
C3' C4' 1.520(4)
C3' H3'1 0.97
C3' H3'2 0.97
C4' H4'1 0.97
C4' H4'2 0.97
C28 H281 0.96
C28 H282 0.96
C28 H283 0.96

loop_
_geom_torsion_atom_site_label_1
_geom_torsion_atom_site_label_2
_geom_torsion_atom_site_label_3
_geom_torsion_atom_site_label_4
_geom_torsion
O1 C1 C2 C1' 56.5(4)
C10 C1 C2 C1' -125.2(3)
O1 C1 C2 C3 -127.6(3)
C10 C1 C2 C3 50.6(3)
C1' C2 C3 C4' 18.8(4)
C1 C2 C3 C4' -156.8(3)
C1' C2 C3 C28 -101.2(4)
C1 C2 C3 C28 83.2(3)
C1' C2 C3 C4 138.4(3)
C1 C2 C3 C4 -37.1(4)
C2 C3 C4 C5 -17.5(4)
C4' C3 C4 C5 101.3(3)
C28 C3 C4 C5 -137.8(3)
C3 C4 C5 C6 -166.6(3)
C3 C4 C5 C10 64.4(3)
C4 C5 C6 C7 172.4(3)
C10 C5 C6 C7 -59.4(3)
C5 C6 C7 C8 52.1(3)
C6 C7 C8 C9 -50.3(3)
C6 C7 C8 C14 -172.3(2)
C7 C8 C9 C11 -177.3(2)
C14 C8 C9 C11 -54.3(3)
C7 C8 C9 C10 52.5(3)
C14 C8 C9 C10 175.6(2)
O1 C1 C10 C5 174.3(3)
C2 C1 C10 C5 -3.9(3)
O1 C1 C10 C18 50.8(4)
C2 C1 C10 C18 -127.4(3)
O1 C1 C10 C9 -69.1(4)
C2 C1 C10 C9 112.6(3)
C6 C5 C10 C1 179.4(2)
C4 C5 C10 C1 -51.2(3)
C6 C5 C10 C18 -60.6(3)
C4 C5 C10 C18 68.9(3)
C6 C5 C10 C9 61.3(3)
C4 C5 C10 C9 -169.3(2)
C11 C9 C10 C1 58.7(3)
C8 C9 C10 C1 -173.6(2)
C11 C9 C10 C5 176.1(2)
C8 C9 C10 C5 -56.2(3)
C11 C9 C10 C18 -59.9(3)
C8 C9 C10 C18 67.8(3)
C8 C9 C11 C12 55.7(3)
C10 C9 C11 C12 -176.5(2)
C9 C11 C12 C13 -55.2(3)
C11 C12 C13 C14 52.7(3)
C11 C12 C13 C19 -70.5(3)
C11 C12 C13 C17 163.7(3)
C12 C13 C14 C15 171.0(2)
C19 C13 C14 C15 -67.6(3)
C17 C13 C14 C15 49.2(3)
C12 C13 C14 C8 -56.0(3)
C19 C13 C14 C8 65.4(3)
C17 C13 C14 C8 -177.8(2)
C7 C8 C14 C15 -52.8(3)
C9 C8 C14 C15 -177.5(3)
C7 C8 C14 C13 -178.4(2)
C9 C8 C14 C13 57.0(3)
C13 C14 C15 C16 -37.1(3)
C8 C14 C15 C16 -167.7(3)
C14 C15 C16 C17 10.2(3)
C15 C16 C17 C20 151.5(3)
C15 C16 C17 C13 19.3(3)
C12 C13 C17 C20 76.5(4)
C14 C13 C17 C20 -167.5(3)
C19 C13 C17 C20 -49.0(4)
C12 C13 C17 C16 -156.6(3)
C14 C13 C17 C16 -40.6(3)
C19 C13 C17 C16 77.9(3)
C16 C17 C20 C22 62.2(4)
C13 C17 C20 C22 -176.1(3)
C16 C17 C20 C21 -174.0(3)
C13 C17 C20 C21 -52.4(4)
C21 C20 C22 C23 62.2(4)
C17 C20 C22 C23 -172.7(3)
C20 C22 C23 C24 178.4(3)
C22 C23 C24 C25 172.9(3)
C23 C24 C25 C26 58.2(5)
C23 C24 C25 C27 -174.5(4)
C3 C2 C1' C2' -2.4(5)
C1 C2 C1' C2' 173.1(3)
C2 C1' C2' C3' 13.8(4)
C1' C2' C3' C4' -41.8(4)
C2' C3' C4' C3 61.2(4)
C2 C3 C4' C3' -47.0(4)
C28 C3 C4' C3' 72.2(4)
C4 C3 C4' C3' -167.6(3)
